data_7244487
loop_
_publ_author_name
'Ou, Guang-Chuan'
'Chen, Hai-Yang'
'Wang, Qiong'
'Zhou, Qiang'
'Zeng, Fei'

_publ_section_title
;
 Structure and absolute configuration of liquid molecules based on
 adamantane derivative cocrystallization
;
_journal_issue 11
_journal_name_full 'RSC Advances'
_journal_page_first 6459
_journal_page_last 6462
_journal_paper_doi 10.1039/D1RA09284G
_journal_volume 12
_journal_year 2022
_chemical_formula_sum 'C59 H76 O9'
_chemical_formula_weight 929.20
_space_group_IT_number 2
_space_group_name_Hall '-P 1'
_space_group_name_H-M_alt 'P -1'
_symmetry_cell_setting triclinic
_symmetry_space_group_name_H-M 'P -1'
_atom_sites_solution_hydrogens geom
_atom_sites_solution_primary direct
_atom_sites_solution_secondary difmap
_audit_creation_method SHELXL-97
_audit_update_record
;
2021-12-06 deposited with the CCDC.	2022-01-31 downloaded from the CCDC.
;
_cell_angle_alpha 66.757(9)
_cell_angle_beta 81.050(10)
_cell_angle_gamma 62.720(10)
_cell_formula_units_Z 2
_cell_length_a 14.634(10)
_cell_length_b 14.681(10)
_cell_length_c 15.413(11)
_cell_measurement_reflns_used 6102
_cell_measurement_temperature 296(2)
_cell_measurement_theta_max 25.11
_cell_measurement_theta_min 2.15
_cell_volume 2703(3)
_computing_cell_refinement 'Bruker SAINT'
_computing_data_collection 'Bruker APEX2'
_computing_data_reduction 'Bruker SAINT'
_computing_molecular_graphics 'Bruker SHELXTL'
_computing_publication_material 'Bruker SHELXTL'
_computing_structure_refinement 'SHELXL-97 (Sheldrick, 1997)'
_computing_structure_solution 'SHELXS-97 (Sheldrick, 1990)'
_diffrn_ambient_temperature 296(2)
_diffrn_measured_fraction_theta_full 0.964
_diffrn_measured_fraction_theta_max 0.964
_diffrn_measurement_device_type 'Bruker APEX-II CCD'
_diffrn_measurement_method '\f and \w scans'
_diffrn_radiation_monochromator graphite
_diffrn_radiation_source 'fine-focus sealed tube'
_diffrn_radiation_type MoK\a
_diffrn_radiation_wavelength 0.71073
_diffrn_reflns_av_R_equivalents 0.0256
_diffrn_reflns_av_sigmaI/netI 0.0406
_diffrn_reflns_limit_h_max 18
_diffrn_reflns_limit_h_min -18
_diffrn_reflns_limit_k_max 18
_diffrn_reflns_limit_k_min -18
_diffrn_reflns_limit_l_max 19
_diffrn_reflns_limit_l_min -19
_diffrn_reflns_number 30680
_diffrn_reflns_theta_full 27.56
_diffrn_reflns_theta_max 27.56
_diffrn_reflns_theta_min 1.44
_exptl_absorpt_coefficient_mu 0.075
_exptl_absorpt_correction_T_max 0.9814
_exptl_absorpt_correction_T_min 0.9647
_exptl_absorpt_correction_type multi-scan
_exptl_crystal_colour colorless
_exptl_crystal_density_diffrn 1.142
_exptl_crystal_density_method 'not measured'
_exptl_crystal_description prism
_exptl_crystal_F_000 1004
_exptl_crystal_size_max 0.48
_exptl_crystal_size_mid 0.36
_exptl_crystal_size_min 0.25
_refine_diff_density_max 0.547
_refine_diff_density_min -0.340
_refine_diff_density_rms 0.048
_refine_ls_extinction_method none
_refine_ls_goodness_of_fit_ref 0.997
_refine_ls_hydrogen_treatment mixed
_refine_ls_matrix_type full
_refine_ls_number_parameters 623
_refine_ls_number_reflns 12044
_refine_ls_number_restraints 31
_refine_ls_restrained_S_all 1.005
_refine_ls_R_factor_all 0.1217
_refine_ls_R_factor_gt 0.0658
_refine_ls_shift/su_max 0.000
_refine_ls_shift/su_mean 0.000
_refine_ls_structure_factor_coef Fsqd
_refine_ls_weighting_details 'calc w=1/[\s^2^(Fo^2^)+(0.1418P)^2^+0.0000P] where P=(Fo^2^+2Fc^2^)/3'
_refine_ls_weighting_scheme calc
_refine_ls_wR_factor_gt 0.1924
_refine_ls_wR_factor_ref 0.2351
_reflns_number_gt 6195
_reflns_number_total 12044
_reflns_threshold_expression >2sigma(I)
_cod_data_source_file d1ra09284g2.cif
_cod_data_source_block 2104062_0m
_cod_depositor_comments
;
The following automatic conversions were performed:

data item '_symmetry_cell_setting' value 'Triclinic' was changed to
'triclinic' in accordance with the
/home/data/users/saulius/crontab/automatic-downloads/rss-feeds/RSC/lib/dictionaries/cif_core.dic
dictionary named 'cif_core.dic' version 2.4.2 last updated on
2011-04-26.

Automatic conversion script
Id: cif_fix_values 7556 2019-12-06 15:28:31Z antanas 
;
_cod_original_sg_symbol_H-M P-1
_cod_database_code 7244487

loop_
_symmetry_equiv_pos_as_xyz
'x, y, z'
'-x, -y, -z'

loop_
_atom_site_label
_atom_site_type_symbol
_atom_site_fract_x
_atom_site_fract_y
_atom_site_fract_z
_atom_site_U_iso_or_equiv
_atom_site_adp_type
_atom_site_occupancy
_atom_site_symmetry_multiplicity
_atom_site_calc_flag
_atom_site_refinement_flags
_atom_site_disorder_assembly
_atom_site_disorder_group
O7 O 0.52411(11) 0.49250(12) 0.13324(11) 0.0564(4) Uani 1 1 d . . .
O1 O 0.35597(13) 0.41710(13) 0.49268(10) 0.0609(4) Uani 1 1 d . . .
O4 O 0.13063(13) 0.83440(12) -0.02568(11) 0.0640(5) Uani 1 1 d . . .
O2 O 0.37929(14) 0.06028(13) 0.57556(12) 0.0681(5) Uani 1 1 d . . .
O5 O -0.03139(12) 0.71839(15) 0.34045(14) 0.0760(5) Uani 1 1 d . . .
O3 O 0.04358(16) 0.68850(15) -0.20534(13) 0.0812(6) Uani 1 1 d . . .
O8 O 0.73129(13) 0.66347(15) 0.12378(15) 0.0820(6) Uani 1 1 d . . .
C41 C 0.44881(15) 0.64515(16) 0.18307(13) 0.0416(5) Uani 1 1 d . . .
O6 O -0.13399(15) 1.03920(17) 0.40644(17) 0.0955(7) Uani 1 1 d . . .
C3 C 0.34898(14) 0.63175(16) 0.20726(13) 0.0398(4) Uani 1 1 d . . .
C21 C 0.15522(15) 0.64813(16) 0.04860(14) 0.0433(5) Uani 1 1 d . . .
C11 C 0.29858(15) 0.38313(16) 0.37904(14) 0.0436(5) Uani 1 1 d . . .
C5 C 0.16662(15) 0.70551(16) 0.27261(14) 0.0434(5) Uani 1 1 d . . .
C1 C 0.27269(15) 0.49987(16) 0.30740(13) 0.0408(5) Uani 1 1 d . . .
C7 C 0.19971(14) 0.63426(16) 0.13925(13) 0.0408(5) Uani 1 1 d . . .
C8 C 0.22624(15) 0.51937(16) 0.21509(14) 0.0427(5) Uani 1 1 d . . .
H8A H 0.2747 0.4646 0.1897 0.051 Uiso 1 1 calc R . .
H8B H 0.1642 0.5084 0.2294 0.051 Uiso 1 1 calc R . .
C2 C 0.37118(14) 0.51650(16) 0.28238(13) 0.0414(5) Uani 1 1 d . . .
H2A H 0.4209 0.4607 0.2587 0.050 Uiso 1 1 calc R . .
H2B H 0.4009 0.5076 0.3389 0.050 Uiso 1 1 calc R . .
C42 C 0.53515(16) 0.57217(18) 0.14850(15) 0.0477(5) Uani 1 1 d . . .
C16 C 0.34239(17) 0.34379(18) 0.46970(15) 0.0483(5) Uani 1 1 d . . .
C22 C 0.12281(17) 0.74760(18) -0.03132(15) 0.0501(5) Uani 1 1 d . . .
C9 C 0.19354(16) 0.58838(16) 0.34600(14) 0.0449(5) Uani 1 1 d . . .
H9A H 0.1315 0.5777 0.3620 0.054 Uiso 1 1 calc R . .
H9B H 0.2217 0.5800 0.4031 0.054 Uiso 1 1 calc R . .
C4 C 0.26779(15) 0.71785(17) 0.24733(14) 0.0436(5) Uani 1 1 d . . .
H4A H 0.2967 0.7106 0.3035 0.052 Uiso 1 1 calc R . .
H4B H 0.2525 0.7912 0.2010 0.052 Uiso 1 1 calc R . .
C6 C 0.12208(15) 0.71953(16) 0.18131(14) 0.0443(5) Uani 1 1 d . . .
H6A H 0.1054 0.7933 0.1354 0.053 Uiso 1 1 calc R . .
H6B H 0.0591 0.7104 0.1951 0.053 Uiso 1 1 calc R . .
C10 C 0.29995(14) 0.64837(17) 0.11718(13) 0.0417(5) Uani 1 1 d . . .
H10A H 0.2852 0.7216 0.0709 0.050 Uiso 1 1 calc R . .
H10B H 0.3482 0.5952 0.0902 0.050 Uiso 1 1 calc R . .
C31 C 0.08797(16) 0.79353(17) 0.31063(15) 0.0477(5) Uani 1 1 d . . .
C26 C 0.14591(16) 0.56381(18) 0.03854(15) 0.0501(5) Uani 1 1 d . . .
H26 H 0.1650 0.4975 0.0900 0.060 Uiso 1 1 calc R . .
C15 C 0.36837(17) 0.23640(18) 0.53207(15) 0.0545(6) Uani 1 1 d . . .
H15 H 0.3973 0.2127 0.5912 0.065 Uiso 1 1 calc R . .
C14 C 0.35176(17) 0.16435(18) 0.50750(16) 0.0533(6) Uani 1 1 d . . .
C46 C 0.46270(16) 0.72621(17) 0.19496(14) 0.0471(5) Uani 1 1 d . . .
H46 H 0.4082 0.7760 0.2171 0.056 Uiso 1 1 calc R . .
C12 C 0.28356(17) 0.30740(18) 0.35862(16) 0.0520(5) Uani 1 1 d . . .
H12 H 0.2547 0.3302 0.2997 0.062 Uiso 1 1 calc R . .
C45 C 0.55383(18) 0.73804(18) 0.17570(16) 0.0533(6) Uani 1 1 d . . .
H45 H 0.5590 0.7949 0.1840 0.064 Uiso 1 1 calc R . .
C25 C 0.10987(18) 0.5706(2) -0.04349(17) 0.0572(6) Uani 1 1 d . . .
H25 H 0.1063 0.5103 -0.0466 0.069 Uiso 1 1 calc R . .
C32 C 0.10505(18) 0.87714(19) 0.31256(16) 0.0555(6) Uani 1 1 d . . .
H32 H 0.1677 0.8784 0.2915 0.067 Uiso 1 1 calc R . .
C44 C 0.63621(17) 0.66401(19) 0.14410(17) 0.0562(6) Uani 1 1 d . . .
C13 C 0.30874(18) 0.19862(18) 0.42043(16) 0.0572(6) Uani 1 1 d . . .
H13 H 0.2967 0.1510 0.4031 0.069 Uiso 1 1 calc R . .
C24 C 0.07984(18) 0.6682(2) -0.11925(17) 0.0589(6) Uani 1 1 d . . .
C36 C -0.00971(17) 0.7974(2) 0.34302(18) 0.0591(6) Uani 1 1 d . . .
C23 C 0.08556(19) 0.7565(2) -0.11322(16) 0.0591(6) Uani 1 1 d . . .
H23 H 0.0642 0.8230 -0.1646 0.071 Uiso 1 1 calc R . .
C33 C 0.03461(19) 0.9606(2) 0.34404(18) 0.0630(6) Uani 1 1 d . . .
H33 H 0.0509 1.0148 0.3441 0.076 Uiso 1 1 calc R . .
C43 C 0.62604(17) 0.58194(19) 0.13002(17) 0.0568(6) Uani 1 1 d . . .
H43 H 0.6811 0.5327 0.1078 0.068 Uiso 1 1 calc R . .
C34 C -0.0578(2) 0.9615(2) 0.3745(2) 0.0686(7) Uani 1 1 d . . .
C47 C 0.6119(2) 0.4045(2) 0.1174(2) 0.0682(7) Uani 1 1 d . . .
H47A H 0.6624 0.3677 0.1687 0.082 Uiso 1 1 calc R . .
H47B H 0.6432 0.4320 0.0588 0.082 Uiso 1 1 calc R . .
C19 C 0.3758(2) -0.0215(2) 0.5497(2) 0.0694(7) Uani 1 1 d . . .
H19A H 0.4200 -0.0310 0.4970 0.083 Uiso 1 1 calc R . .
H19B H 0.3061 0.0006 0.5311 0.083 Uiso 1 1 calc R . .
C17 C 0.3954(2) 0.3876(2) 0.58284(17) 0.0725(7) Uani 1 1 d . . .
H17A H 0.4678 0.3364 0.5893 0.087 Uiso 1 1 calc R . .
H17B H 0.3588 0.3526 0.6319 0.087 Uiso 1 1 calc R . .
O9 O 0.4089(2) 1.0375(2) 0.77031(19) 0.1292(9) Uani 1 1 d . . .
H9 H 0.4032 1.0315 0.7209 0.194 Uiso 1 1 calc R . .
C35 C -0.0786(2) 0.8792(2) 0.3750(2) 0.0760(8) Uani 1 1 d . . .
H35 H -0.1411 0.8786 0.3976 0.091 Uiso 1 1 calc R . .
C29 C 0.1041(3) 0.9340(2) -0.1056(2) 0.0808(9) Uani 1 1 d . . .
H29A H 0.0331 0.9635 -0.1255 0.097 Uiso 1 1 calc R . .
H29B H 0.1477 0.9203 -0.1576 0.097 Uiso 1 1 calc R . .
C37 C -0.1176(2) 0.7050(3) 0.3870(3) 0.0941(10) Uani 1 1 d . . .
H37A H -0.1805 0.7669 0.3546 0.113 Uiso 1 1 calc R . .
H37B H -0.1177 0.7009 0.4514 0.113 Uiso 1 1 calc R . .
C48 C 0.5765(3) 0.3267(2) 0.1122(2) 0.0839(9) Uani 1 1 d . . .
H48A H 0.5417 0.3039 0.1688 0.126 Uiso 1 1 calc R . .
H48B H 0.6348 0.2633 0.1057 0.126 Uiso 1 1 calc R . .
H48C H 0.5303 0.3626 0.0586 0.126 Uiso 1 1 calc R . .
C39 C -0.1181(2) 1.1272(2) 0.4041(2) 0.0851(9) Uani 1 1 d . . .
H39A H -0.1040 1.1665 0.3402 0.102 Uiso 1 1 calc R . .
H39B H -0.0598 1.1000 0.4449 0.102 Uiso 1 1 calc R . .
C20 C 0.4120(3) -0.1269(2) 0.6340(2) 0.0937(10) Uani 1 1 d . . .
H20A H 0.4784 -0.1445 0.6553 0.141 Uiso 1 1 calc R . .
H20B H 0.4168 -0.1853 0.6171 0.141 Uiso 1 1 calc R . .
H20C H 0.3641 -0.1187 0.6837 0.141 Uiso 1 1 calc R . .
C27 C 0.0410(3) 0.6016(3) -0.2213(2) 0.0913(10) Uani 1 1 d . . .
H27A H -0.0042 0.5746 -0.1775 0.110 Uiso 1 1 calc R . .
H27B H 0.1093 0.5411 -0.2130 0.110 Uiso 1 1 calc R . .
C49 C 0.7455(2) 0.7510(3) 0.1218(3) 0.0953(10) Uani 1 1 d . . .
H49A H 0.7346 0.7559 0.1839 0.114 Uiso 1 1 calc R . .
H49B H 0.6968 0.8194 0.0773 0.114 Uiso 1 1 calc R . .
C38 C -0.1106(3) 0.6002(3) 0.3865(3) 0.1043(12) Uani 1 1 d . . .
H38A H -0.1120 0.6058 0.3225 0.156 Uiso 1 1 calc R . .
H38B H -0.1679 0.5878 0.4189 0.156 Uiso 1 1 calc R . .
H38C H -0.0476 0.5398 0.4179 0.156 Uiso 1 1 calc R . .
C51 C 0.5940(3) 0.9147(3) 0.8023(3) 0.1013(10) Uani 1 1 d U . .
C18 C 0.3810(3) 0.4913(3) 0.5913(2) 0.1006(11) Uani 1 1 d . . .
H18A H 0.4178 0.5249 0.5427 0.151 Uiso 1 1 calc R . .
H18B H 0.4068 0.4744 0.6521 0.151 Uiso 1 1 calc R . .
H18C H 0.3091 0.5413 0.5846 0.151 Uiso 1 1 calc R . .
C50 C 0.8538(3) 0.7322(3) 0.0926(3) 0.1198(14) Uani 1 1 d . . .
H50A H 0.9012 0.6734 0.1432 0.180 Uiso 1 1 calc R . .
H50B H 0.8611 0.7984 0.0784 0.180 Uiso 1 1 calc R . .
H50C H 0.8683 0.7130 0.0376 0.180 Uiso 1 1 calc R . .
C52 C 0.6127(4) 0.9987(3) 0.7366(3) 0.1221(13) Uani 1 1 d . . .
H52 H 0.5587 1.0670 0.7067 0.147 Uiso 1 1 calc R . .
C28 C 0.0014(3) 0.6477(3) -0.3215(3) 0.1262(15) Uani 1 1 d . . .
H28A H -0.0616 0.7137 -0.3312 0.189 Uiso 1 1 calc R . .
H28B H -0.0108 0.5944 -0.3327 0.189 Uiso 1 1 calc R . .
H28C H 0.0515 0.6646 -0.3644 0.189 Uiso 1 1 calc R . .
C57 C 0.4837(4) 0.9360(3) 0.8312(3) 0.1225(13) Uani 1 1 d U . .
H57 H 0.4713 0.8759 0.8310 0.147 Uiso 1 1 calc R . .
C40 C -0.2147(3) 1.2034(3) 0.4375(3) 0.1267(14) Uani 1 1 d . . .
H40A H -0.2710 1.2336 0.3943 0.190 Uiso 1 1 calc R . .
H40B H -0.2042 1.2622 0.4401 0.190 Uiso 1 1 calc R . .
H40C H -0.2302 1.1628 0.4992 0.190 Uiso 1 1 calc R . .
C30 C 0.1178(3) 1.0121(3) -0.0799(3) 0.1303(15) Uani 1 1 d . . .
H30A H 0.0626 1.0400 -0.0408 0.195 Uiso 1 1 calc R . .
H30B H 0.1176 1.0721 -0.1360 0.195 Uiso 1 1 calc R . .
H30C H 0.1822 0.9759 -0.0457 0.195 Uiso 1 1 calc R . .
C56 C 0.6713(4) 0.8139(3) 0.8454(3) 0.1339(15) Uani 1 1 d . . .
H56 H 0.6570 0.7565 0.8879 0.161 Uiso 1 1 calc R . .
C53 C 0.7153(5) 0.9797(4) 0.7151(4) 0.1465(17) Uani 1 1 d U . .
H53 H 0.7301 1.0353 0.6697 0.176 Uiso 1 1 calc R . .
C55 C 0.7692(5) 0.7981(5) 0.8256(5) 0.1612(19) Uani 1 1 d U . .
H55 H 0.8230 0.7299 0.8564 0.193 Uiso 1 1 calc R . .
C54 C 0.7907(5) 0.8821(6) 0.7598(5) 0.171(2) Uani 1 1 d U . .
H54 H 0.8588 0.8699 0.7471 0.205 Uiso 1 1 calc R . .
C58 C 0.4669(4) 0.9389(4) 0.9300(3) 0.1380(16) Uani 1 1 d U . .
H58A H 0.5209 0.8729 0.9717 0.166 Uiso 1 1 calc R . .
H58B H 0.4748 1.0015 0.9288 0.166 Uiso 1 1 calc R . .
C59 C 0.3679(4) 0.9461(4) 0.9711(4) 0.177(2) Uani 1 1 d U . .
H59A H 0.3132 1.0073 0.9282 0.265 Uiso 1 1 calc R . .
H59B H 0.3621 0.9567 1.0297 0.265 Uiso 1 1 calc R . .
H59C H 0.3633 0.8792 0.9824 0.265 Uiso 1 1 calc R . .

loop_
_atom_site_aniso_label
_atom_site_aniso_U_11
_atom_site_aniso_U_22
_atom_site_aniso_U_33
_atom_site_aniso_U_23
_atom_site_aniso_U_13
_atom_site_aniso_U_12
O7 0.0490(9) 0.0583(9) 0.0728(11) -0.0380(8) 0.0140(7) -0.0244(7)
O1 0.0876(12) 0.0552(9) 0.0401(8) -0.0114(7) -0.0113(8) -0.0326(9)
O4 0.0903(12) 0.0453(9) 0.0530(9) -0.0074(7) -0.0249(9) -0.0275(8)
O2 0.0832(12) 0.0462(9) 0.0589(10) -0.0052(8) -0.0028(9) -0.0259(8)
O5 0.0535(10) 0.0826(12) 0.1203(16) -0.0682(12) 0.0349(10) -0.0367(9)
O3 0.1072(15) 0.0754(12) 0.0675(11) -0.0263(10) -0.0331(10) -0.0342(11)
O8 0.0565(10) 0.0805(13) 0.1291(17) -0.0503(12) 0.0211(10) -0.0418(10)
C41 0.0402(11) 0.0438(11) 0.0364(10) -0.0108(9) -0.0018(8) -0.0172(9)
O6 0.0791(13) 0.0851(14) 0.145(2) -0.0847(15) 0.0332(13) -0.0277(11)
C3 0.0364(10) 0.0429(11) 0.0385(10) -0.0147(9) 0.0025(8) -0.0167(9)
C21 0.0398(11) 0.0456(12) 0.0431(11) -0.0173(9) -0.0014(9) -0.0158(9)
C11 0.0437(11) 0.0428(11) 0.0390(11) -0.0126(9) 0.0044(9) -0.0178(9)
C5 0.0394(11) 0.0454(11) 0.0445(11) -0.0213(9) 0.0015(9) -0.0140(9)
C1 0.0416(11) 0.0425(11) 0.0354(10) -0.0130(9) 0.0029(8) -0.0177(9)
C7 0.0381(10) 0.0427(11) 0.0394(11) -0.0164(9) -0.0026(8) -0.0135(9)
C8 0.0425(11) 0.0427(11) 0.0416(11) -0.0163(9) 0.0024(9) -0.0172(9)
C2 0.0370(10) 0.0438(11) 0.0378(10) -0.0148(9) -0.0002(8) -0.0129(9)
C42 0.0448(12) 0.0521(13) 0.0465(12) -0.0170(10) 0.0034(9) -0.0230(10)
C16 0.0523(12) 0.0482(12) 0.0415(11) -0.0145(10) 0.0039(9) -0.0221(10)
C22 0.0530(13) 0.0479(12) 0.0475(12) -0.0171(10) -0.0080(10) -0.0180(10)
C9 0.0434(11) 0.0492(12) 0.0417(11) -0.0186(9) 0.0040(9) -0.0192(9)
C4 0.0419(11) 0.0464(11) 0.0425(11) -0.0184(9) 0.0000(9) -0.0173(9)
C6 0.0392(11) 0.0424(11) 0.0463(12) -0.0158(9) -0.0020(9) -0.0131(9)
C10 0.0420(11) 0.0447(11) 0.0354(10) -0.0136(9) 0.0011(8) -0.0176(9)
C31 0.0442(12) 0.0503(12) 0.0470(12) -0.0228(10) 0.0022(9) -0.0156(10)
C26 0.0498(12) 0.0518(13) 0.0487(12) -0.0174(10) -0.0030(10) -0.0217(10)
C15 0.0575(14) 0.0520(13) 0.0422(12) -0.0092(10) 0.0001(10) -0.0208(11)
C14 0.0534(13) 0.0423(12) 0.0496(13) -0.0081(10) 0.0067(10) -0.0182(10)
C46 0.0477(12) 0.0473(12) 0.0451(12) -0.0149(10) -0.0011(9) -0.0209(10)
C12 0.0538(13) 0.0503(13) 0.0471(12) -0.0132(10) -0.0032(10) -0.0213(11)
C45 0.0589(14) 0.0494(13) 0.0547(13) -0.0146(11) -0.0024(11) -0.0287(11)
C25 0.0587(14) 0.0579(14) 0.0614(14) -0.0230(12) -0.0084(11) -0.0267(11)
C32 0.0537(13) 0.0585(14) 0.0599(14) -0.0292(12) 0.0029(11) -0.0232(11)
C44 0.0479(13) 0.0579(14) 0.0638(15) -0.0191(12) 0.0050(11) -0.0277(11)
C13 0.0638(15) 0.0487(13) 0.0579(14) -0.0148(11) 0.0022(11) -0.0278(11)
C24 0.0569(14) 0.0681(16) 0.0547(14) -0.0272(12) -0.0116(11) -0.0220(12)
C36 0.0492(13) 0.0599(15) 0.0762(16) -0.0385(13) 0.0126(11) -0.0223(11)
C23 0.0679(15) 0.0551(14) 0.0502(13) -0.0134(11) -0.0156(11) -0.0231(12)
C33 0.0669(16) 0.0613(15) 0.0715(16) -0.0385(13) 0.0059(13) -0.0261(13)
C43 0.0461(13) 0.0617(14) 0.0664(15) -0.0290(12) 0.0129(11) -0.0255(11)
C34 0.0616(16) 0.0680(16) 0.0820(18) -0.0486(15) 0.0128(13) -0.0187(13)
C47 0.0660(16) 0.0628(15) 0.0766(18) -0.0383(14) 0.0150(13) -0.0222(13)
C19 0.0717(17) 0.0517(14) 0.0761(17) -0.0173(13) 0.0078(13) -0.0269(13)
C17 0.096(2) 0.0679(17) 0.0516(14) -0.0123(12) -0.0198(14) -0.0358(15)
O9 0.141(2) 0.1045(18) 0.1017(19) -0.0163(15) -0.0329(17) -0.0286(16)
C35 0.0551(15) 0.0811(19) 0.111(2) -0.0640(18) 0.0258(15) -0.0287(14)
C29 0.106(2) 0.0519(15) 0.0730(18) -0.0055(14) -0.0300(16) -0.0302(15)
C37 0.0734(19) 0.101(2) 0.142(3) -0.077(2) 0.0517(19) -0.0534(17)
C48 0.110(2) 0.0673(18) 0.080(2) -0.0361(15) 0.0253(17) -0.0421(17)
C39 0.094(2) 0.0666(18) 0.090(2) -0.0476(16) 0.0126(16) -0.0191(16)
C20 0.103(2) 0.0538(16) 0.100(2) -0.0030(16) -0.0012(18) -0.0342(16)
C27 0.108(2) 0.087(2) 0.094(2) -0.0463(18) -0.0269(18) -0.0354(18)
C49 0.0703(19) 0.086(2) 0.154(3) -0.054(2) 0.0123(19) -0.0490(17)
C38 0.092(2) 0.103(2) 0.151(3) -0.073(2) 0.051(2) -0.062(2)
C51 0.126(3) 0.084(2) 0.093(2) -0.029(2) -0.015(2) -0.042(2)
C18 0.152(3) 0.081(2) 0.076(2) -0.0261(17) -0.033(2) -0.048(2)
C50 0.087(2) 0.118(3) 0.197(4) -0.077(3) 0.037(2) -0.073(2)
C52 0.128(4) 0.096(3) 0.139(4) -0.042(3) -0.019(3) -0.040(3)
C28 0.165(4) 0.120(3) 0.106(3) -0.057(2) -0.053(3) -0.043(3)
C57 0.138(3) 0.091(3) 0.110(3) -0.013(2) -0.035(3) -0.036(2)
C40 0.125(3) 0.097(3) 0.169(4) -0.096(3) 0.016(3) -0.021(2)
C30 0.167(4) 0.069(2) 0.146(4) -0.009(2) -0.051(3) -0.053(2)
C56 0.138(4) 0.096(3) 0.131(4) -0.033(3) -0.007(3) -0.026(3)
C53 0.139(4) 0.123(4) 0.184(5) -0.053(3) -0.010(4) -0.061(3)
C55 0.130(4) 0.145(4) 0.171(5) -0.044(4) -0.017(4) -0.035(3)
C54 0.129(4) 0.177(5) 0.209(6) -0.058(4) -0.021(4) -0.071(4)
C58 0.140(4) 0.150(4) 0.084(3) -0.002(2) -0.016(2) -0.060(3)
C59 0.171(5) 0.152(4) 0.170(5) -0.003(3) -0.011(4) -0.082(4)

loop_
_atom_type_symbol
_atom_type_description
_atom_type_scat_dispersion_real
_atom_type_scat_dispersion_imag
_atom_type_scat_source
C C 0.0033 0.0016 'International Tables Vol C Tables 4.2.6.8 and 6.1.1.4'
H H 0.0000 0.0000 'International Tables Vol C Tables 4.2.6.8 and 6.1.1.4'
O O 0.0106 0.0060 'International Tables Vol C Tables 4.2.6.8 and 6.1.1.4'

loop_
_geom_angle_atom_site_label_1
_geom_angle_atom_site_label_2
_geom_angle_atom_site_label_3
_geom_angle
_geom_angle_site_symmetry_1
_geom_angle_site_symmetry_3
_geom_angle_publ_flag
C42 O7 C47 119.83(18) . . ?
C16 O1 C17 121.08(17) . . ?
C22 O4 C29 119.80(18) . . ?
C14 O2 C19 117.9(2) . . ?
C36 O5 C37 119.87(19) . . ?
C24 O3 C27 119.0(2) . . ?
C44 O8 C49 119.4(2) . . ?
C46 C41 C42 115.19(19) . . ?
C46 C41 C3 122.92(18) . . ?
C42 C41 C3 121.87(18) . . ?
C34 O6 C39 118.4(2) . . ?
C41 C3 C2 110.07(15) . . ?
C41 C3 C10 109.80(15) . . ?
C2 C3 C10 110.20(16) . . ?
C41 C3 C4 112.45(16) . . ?
C2 C3 C4 107.48(16) . . ?
C10 C3 C4 106.77(16) . . ?
C26 C21 C22 115.09(19) . . ?
C26 C21 C7 122.26(18) . . ?
C22 C21 C7 122.64(18) . . ?
C12 C11 C16 115.09(19) . . ?
C12 C11 C1 122.24(19) . . ?
C16 C11 C1 122.64(18) . . ?
C31 C5 C9 111.28(17) . . ?
C31 C5 C6 109.22(16) . . ?
C9 C5 C6 109.81(17) . . ?
C31 C5 C4 111.46(17) . . ?
C9 C5 C4 107.63(16) . . ?
C6 C5 C4 107.34(16) . . ?
C11 C1 C2 109.79(16) . . ?
C11 C1 C8 111.12(17) . . ?
C2 C1 C8 107.39(15) . . ?
C11 C1 C9 111.63(16) . . ?
C2 C1 C9 109.39(17) . . ?
C8 C1 C9 107.40(16) . . ?
C8 C7 C21 111.69(17) . . ?
C8 C7 C10 107.40(15) . . ?
C21 C7 C10 109.46(15) . . ?
C8 C7 C6 107.60(16) . . ?
C21 C7 C6 110.96(16) . . ?
C10 C7 C6 109.64(17) . . ?
C7 C8 C1 114.12(16) . . ?
C7 C8 H8A 108.7 . . ?
C1 C8 H8A 108.7 . . ?
C7 C8 H8B 108.7 . . ?
C1 C8 H8B 108.7 . . ?
H8A C8 H8B 107.6 . . ?
C1 C2 C3 111.38(15) . . ?
C1 C2 H2A 109.4 . . ?
C3 C2 H2A 109.4 . . ?
C1 C2 H2B 109.4 . . ?
C3 C2 H2B 109.4 . . ?
H2A C2 H2B 108.0 . . ?
O7 C42 C43 120.92(19) . . ?
O7 C42 C41 117.29(18) . . ?
C43 C42 C41 121.8(2) . . ?
O1 C16 C15 122.0(2) . . ?
O1 C16 C11 116.49(18) . . ?
C15 C16 C11 121.5(2) . . ?
O4 C22 C23 121.0(2) . . ?
O4 C22 C21 117.78(18) . . ?
C23 C22 C21 121.2(2) . . ?
C5 C9 C1 111.15(16) . . ?
C5 C9 H9A 109.4 . . ?
C1 C9 H9A 109.4 . . ?
C5 C9 H9B 109.4 . . ?
C1 C9 H9B 109.4 . . ?
H9A C9 H9B 108.0 . . ?
C5 C4 C3 113.31(16) . . ?
C5 C4 H4A 108.9 . . ?
C3 C4 H4A 108.9 . . ?
C5 C4 H4B 108.9 . . ?
C3 C4 H4B 108.9 . . ?
H4A C4 H4B 107.7 . . ?
C5 C6 C7 111.02(15) . . ?
C5 C6 H6A 109.4 . . ?
C7 C6 H6A 109.4 . . ?
C5 C6 H6B 109.4 . . ?
C7 C6 H6B 109.4 . . ?
H6A C6 H6B 108.0 . . ?
C7 C10 C3 111.14(15) . . ?
C7 C10 H10A 109.4 . . ?
C3 C10 H10A 109.4 . . ?
C7 C10 H10B 109.4 . . ?
C3 C10 H10B 109.4 . . ?
H10A C10 H10B 108.0 . . ?
C32 C31 C36 114.73(19) . . ?
C32 C31 C5 122.50(19) . . ?
C36 C31 C5 122.73(19) . . ?
C21 C26 C25 124.6(2) . . ?
C21 C26 H26 117.7 . . ?
C25 C26 H26 117.7 . . ?
C14 C15 C16 120.8(2) . . ?
C14 C15 H15 119.6 . . ?
C16 C15 H15 119.6 . . ?
C13 C14 O2 124.2(2) . . ?
C13 C14 C15 120.1(2) . . ?
O2 C14 C15 115.7(2) . . ?
C41 C46 C45 123.8(2) . . ?
C41 C46 H46 118.1 . . ?
C45 C46 H46 118.1 . . ?
C11 C12 C13 124.6(2) . . ?
C11 C12 H12 117.7 . . ?
C13 C12 H12 117.7 . . ?
C44 C45 C46 119.0(2) . . ?
C44 C45 H45 120.5 . . ?
C46 C45 H45 120.5 . . ?
C24 C25 C26 118.3(2) . . ?
C24 C25 H25 120.9 . . ?
C26 C25 H25 120.9 . . ?
C31 C32 C33 124.4(2) . . ?
C31 C32 H32 117.8 . . ?
C33 C32 H32 117.8 . . ?
O8 C44 C43 114.5(2) . . ?
O8 C44 C45 125.9(2) . . ?
C43 C44 C45 119.6(2) . . ?
C14 C13 C12 118.0(2) . . ?
C14 C13 H13 121.0 . . ?
C12 C13 H13 121.0 . . ?
C25 C24 C23 120.0(2) . . ?
C25 C24 O3 125.7(2) . . ?
C23 C24 O3 114.3(2) . . ?
O5 C36 C35 122.2(2) . . ?
O5 C36 C31 117.11(18) . . ?
C35 C36 C31 120.6(2) . . ?
C24 C23 C22 120.8(2) . . ?
C24 C23 H23 119.6 . . ?
C22 C23 H23 119.6 . . ?
C34 C33 C32 119.3(2) . . ?
C34 C33 H33 120.4 . . ?
C32 C33 H33 120.4 . . ?
C42 C43 C44 120.7(2) . . ?
C42 C43 H43 119.7 . . ?
C44 C43 H43 119.7 . . ?
C33 C34 C35 118.8(2) . . ?
C33 C34 O6 125.0(2) . . ?
C35 C34 O6 116.2(2) . . ?
O7 C47 C48 107.1(2) . . ?
O7 C47 H47A 110.3 . . ?
C48 C47 H47A 110.3 . . ?
O7 C47 H47B 110.3 . . ?
C48 C47 H47B 110.3 . . ?
H47A C47 H47B 108.6 . . ?
O2 C19 C20 107.5(2) . . ?
O2 C19 H19A 110.2 . . ?
C20 C19 H19A 110.2 . . ?
O2 C19 H19B 110.2 . . ?
C20 C19 H19B 110.2 . . ?
H19A C19 H19B 108.5 . . ?
O1 C17 C18 107.2(2) . . ?
O1 C17 H17A 110.3 . . ?
C18 C17 H17A 110.3 . . ?
O1 C17 H17B 110.3 . . ?
C18 C17 H17B 110.3 . . ?
H17A C17 H17B 108.5 . . ?
C57 O9 H9 109.5 . . ?
C34 C35 C36 122.1(2) . . ?
C34 C35 H35 118.9 . . ?
C36 C35 H35 118.9 . . ?
O4 C29 C30 108.3(2) . . ?
O4 C29 H29A 110.0 . . ?
C30 C29 H29A 110.0 . . ?
O4 C29 H29B 110.0 . . ?
C30 C29 H29B 110.0 . . ?
H29A C29 H29B 108.4 . . ?
O5 C37 C38 107.3(2) . . ?
O5 C37 H37A 110.2 . . ?
C38 C37 H37A 110.2 . . ?
O5 C37 H37B 110.2 . . ?
C38 C37 H37B 110.2 . . ?
H37A C37 H37B 108.5 . . ?
C47 C48 H48A 109.5 . . ?
C47 C48 H48B 109.5 . . ?
H48A C48 H48B 109.5 . . ?
C47 C48 H48C 109.5 . . ?
H48A C48 H48C 109.5 . . ?
H48B C48 H48C 109.5 . . ?
O6 C39 C40 107.9(3) . . ?
O6 C39 H39A 110.1 . . ?
C40 C39 H39A 110.1 . . ?
O6 C39 H39B 110.1 . . ?
C40 C39 H39B 110.1 . . ?
H39A C39 H39B 108.4 . . ?
C19 C20 H20A 109.5 . . ?
C19 C20 H20B 109.5 . . ?
H20A C20 H20B 109.5 . . ?
C19 C20 H20C 109.5 . . ?
H20A C20 H20C 109.5 . . ?
H20B C20 H20C 109.5 . . ?
O3 C27 C28 106.6(3) . . ?
O3 C27 H27A 110.4 . . ?
C28 C27 H27A 110.4 . . ?
O3 C27 H27B 110.4 . . ?
C28 C27 H27B 110.4 . . ?
H27A C27 H27B 108.6 . . ?
O8 C49 C50 108.2(3) . . ?
O8 C49 H49A 110.1 . . ?
C50 C49 H49A 110.1 . . ?
O8 C49 H49B 110.1 . . ?
C50 C49 H49B 110.1 . . ?
H49A C49 H49B 108.4 . . ?
C37 C38 H38A 109.5 . . ?
C37 C38 H38B 109.5 . . ?
H38A C38 H38B 109.5 . . ?
C37 C38 H38C 109.5 . . ?
H38A C38 H38C 109.5 . . ?
H38B C38 H38C 109.5 . . ?
C56 C51 C52 121.7(5) . . ?
C56 C51 C57 119.0(4) . . ?
C52 C51 C57 119.2(4) . . ?
C17 C18 H18A 109.5 . . ?
C17 C18 H18B 109.5 . . ?
H18A C18 H18B 109.5 . . ?
C17 C18 H18C 109.5 . . ?
H18A C18 H18C 109.5 . . ?
H18B C18 H18C 109.5 . . ?
C49 C50 H50A 109.5 . . ?
C49 C50 H50B 109.5 . . ?
H50A C50 H50B 109.5 . . ?
C49 C50 H50C 109.5 . . ?
H50A C50 H50C 109.5 . . ?
H50B C50 H50C 109.5 . . ?
C51 C52 C53 118.6(4) . . ?
C51 C52 H52 120.7 . . ?
C53 C52 H52 120.7 . . ?
C27 C28 H28A 109.5 . . ?
C27 C28 H28B 109.5 . . ?
H28A C28 H28B 109.5 . . ?
C27 C28 H28C 109.5 . . ?
H28A C28 H28C 109.5 . . ?
H28B C28 H28C 109.5 . . ?
O9 C57 C58 107.0(4) . . ?
O9 C57 C51 113.5(4) . . ?
C58 C57 C51 110.6(4) . . ?
O9 C57 H57 108.5 . . ?
C58 C57 H57 108.5 . . ?
C51 C57 H57 108.5 . . ?
C39 C40 H40A 109.5 . . ?
C39 C40 H40B 109.5 . . ?
H40A C40 H40B 109.5 . . ?
C39 C40 H40C 109.5 . . ?
H40A C40 H40C 109.5 . . ?
H40B C40 H40C 109.5 . . ?
C29 C30 H30A 109.5 . . ?
C29 C30 H30B 109.5 . . ?
H30A C30 H30B 109.5 . . ?
C29 C30 H30C 109.5 . . ?
H30A C30 H30C 109.5 . . ?
H30B C30 H30C 109.5 . . ?
C55 C56 C51 118.8(5) . . ?
C55 C56 H56 120.6 . . ?
C51 C56 H56 120.6 . . ?
C54 C53 C52 119.5(5) . . ?
C54 C53 H53 120.3 . . ?
C52 C53 H53 120.3 . . ?
C56 C55 C54 120.8(5) . . ?
C56 C55 H55 119.6 . . ?
C54 C55 H55 119.6 . . ?
C53 C54 C55 120.6(6) . . ?
C53 C54 H54 119.7 . . ?
C55 C54 H54 119.7 . . ?
C59 C58 C57 116.5(4) . . ?
C59 C58 H58A 108.2 . . ?
C57 C58 H58A 108.2 . . ?
C59 C58 H58B 108.2 . . ?
C57 C58 H58B 108.2 . . ?
H58A C58 H58B 107.3 . . ?
C58 C59 H59A 109.5 . . ?
C58 C59 H59B 109.5 . . ?
H59A C59 H59B 109.5 . . ?
C58 C59 H59C 109.5 . . ?
H59A C59 H59C 109.5 . . ?
H59B C59 H59C 109.5 . . ?

loop_
_geom_bond_atom_site_label_1
_geom_bond_atom_site_label_2
_geom_bond_distance
_geom_bond_site_symmetry_2
_geom_bond_publ_flag
O7 C42 1.361(3) . ?
O7 C47 1.418(3) . ?
O1 C16 1.357(3) . ?
O1 C17 1.413(3) . ?
O4 C22 1.367(3) . ?
O4 C29 1.419(3) . ?
O2 C14 1.378(3) . ?
O2 C19 1.430(3) . ?
O5 C36 1.350(3) . ?
O5 C37 1.407(3) . ?
O3 C24 1.376(3) . ?
O3 C27 1.409(3) . ?
O8 C44 1.375(3) . ?
O8 C49 1.381(3) . ?
C41 C46 1.377(3) . ?
C41 C42 1.424(3) . ?
C41 C3 1.532(3) . ?
O6 C34 1.375(3) . ?
O6 C39 1.400(3) . ?
C3 C2 1.541(3) . ?
C3 C10 1.544(3) . ?
C3 C4 1.550(3) . ?
C21 C26 1.374(3) . ?
C21 C22 1.415(3) . ?
C21 C7 1.534(3) . ?
C11 C12 1.380(3) . ?
C11 C16 1.414(3) . ?
C11 C1 1.530(3) . ?
C5 C31 1.537(3) . ?
C5 C9 1.541(3) . ?
C5 C6 1.543(3) . ?
C5 C4 1.545(3) . ?
C1 C2 1.537(3) . ?
C1 C8 1.539(3) . ?
C1 C9 1.549(3) . ?
C7 C8 1.532(3) . ?
C7 C10 1.542(3) . ?
C7 C6 1.544(3) . ?
C8 H8A 0.9700 . ?
C8 H8B 0.9700 . ?
C2 H2A 0.9700 . ?
C2 H2B 0.9700 . ?
C42 C43 1.377(3) . ?
C16 C15 1.387(3) . ?
C22 C23 1.388(3) . ?
C9 H9A 0.9700 . ?
C9 H9B 0.9700 . ?
C4 H4A 0.9700 . ?
C4 H4B 0.9700 . ?
C6 H6A 0.9700 . ?
C6 H6B 0.9700 . ?
C10 H10A 0.9700 . ?
C10 H10B 0.9700 . ?
C31 C32 1.372(3) . ?
C31 C36 1.422(3) . ?
C26 C25 1.395(3) . ?
C26 H26 0.9300 . ?
C15 C14 1.379(3) . ?
C15 H15 0.9300 . ?
C14 C13 1.375(3) . ?
C46 C45 1.395(3) . ?
C46 H46 0.9300 . ?
C12 C13 1.401(3) . ?
C12 H12 0.9300 . ?
C45 C44 1.380(3) . ?
C45 H45 0.9300 . ?
C25 C24 1.369(3) . ?
C25 H25 0.9300 . ?
C32 C33 1.398(3) . ?
C32 H32 0.9300 . ?
C44 C43 1.379(3) . ?
C13 H13 0.9300 . ?
C24 C23 1.376(3) . ?
C36 C35 1.381(3) . ?
C23 H23 0.9300 . ?
C33 C34 1.357(4) . ?
C33 H33 0.9300 . ?
C43 H43 0.9300 . ?
C34 C35 1.372(4) . ?
C47 C48 1.485(4) . ?
C47 H47A 0.9700 . ?
C47 H47B 0.9700 . ?
C19 C20 1.496(4) . ?
C19 H19A 0.9700 . ?
C19 H19B 0.9700 . ?
C17 C18 1.494(4) . ?
C17 H17A 0.9700 . ?
C17 H17B 0.9700 . ?
O9 C57 1.421(4) . ?
O9 H9 0.8200 . ?
C35 H35 0.9300 . ?
C29 C30 1.453(4) . ?
C29 H29A 0.9700 . ?
C29 H29B 0.9700 . ?
C37 C38 1.498(4) . ?
C37 H37A 0.9700 . ?
C37 H37B 0.9700 . ?
C48 H48A 0.9600 . ?
C48 H48B 0.9600 . ?
C48 H48C 0.9600 . ?
C39 C40 1.515(4) . ?
C39 H39A 0.9700 . ?
C39 H39B 0.9700 . ?
C20 H20A 0.9600 . ?
C20 H20B 0.9600 . ?
C20 H20C 0.9600 . ?
C27 C28 1.507(4) . ?
C27 H27A 0.9700 . ?
C27 H27B 0.9700 . ?
C49 C50 1.506(4) . ?
C49 H49A 0.9700 . ?
C49 H49B 0.9700 . ?
C38 H38A 0.9600 . ?
C38 H38B 0.9600 . ?
C38 H38C 0.9600 . ?
C51 C56 1.354(5) . ?
C51 C52 1.362(5) . ?
C51 C57 1.525(6) . ?
C18 H18A 0.9600 . ?
C18 H18B 0.9600 . ?
C18 H18C 0.9600 . ?
C50 H50A 0.9600 . ?
C50 H50B 0.9600 . ?
C50 H50C 0.9600 . ?
C52 C53 1.407(6) . ?
C52 H52 0.9300 . ?
C28 H28A 0.9600 . ?
C28 H28B 0.9600 . ?
C28 H28C 0.9600 . ?
C57 C58 1.519(6) . ?
C57 H57 0.9800 . ?
C40 H40A 0.9600 . ?
C40 H40B 0.9600 . ?
C40 H40C 0.9600 . ?
C30 H30A 0.9600 . ?
C30 H30B 0.9600 . ?
C30 H30C 0.9600 . ?
C56 C55 1.348(7) . ?
C56 H56 0.9300 . ?
C53 C54 1.325(7) . ?
C53 H53 0.9300 . ?
C55 C54 1.385(7) . ?
C55 H55 0.9300 . ?
C54 H54 0.9300 . ?
C58 C59 1.463(6) . ?
C58 H58A 0.9700 . ?
C58 H58B 0.9700 . ?
C59 H59A 0.9600 . ?
C59 H59B 0.9600 . ?
C59 H59C 0.9600 . ?

loop_
_geom_hbond_atom_site_label_D
_geom_hbond_atom_site_label_H
_geom_hbond_atom_site_label_A
_geom_hbond_distance_DH
_geom_hbond_distance_HA
_geom_hbond_distance_DA
_geom_hbond_angle_DHA
_geom_hbond_site_symmetry_A
O9 H9 O2 0.82 2.16 2.964(4) 165.3 1_565

loop_
_geom_torsion_atom_site_label_1
_geom_torsion_atom_site_label_2
_geom_torsion_atom_site_label_3
_geom_torsion_atom_site_label_4
_geom_torsion
_geom_torsion_site_symmetry_1
_geom_torsion_site_symmetry_2
_geom_torsion_site_symmetry_3
_geom_torsion_site_symmetry_4
_geom_torsion_publ_flag
C46 C41 C3 C2 -120.6(2) . . . . ?
C42 C41 C3 C2 57.9(2) . . . . ?
C46 C41 C3 C10 117.9(2) . . . . ?
C42 C41 C3 C10 -63.6(2) . . . . ?
C46 C41 C3 C4 -0.8(3) . . . . ?
C42 C41 C3 C4 177.67(17) . . . . ?
C12 C11 C1 C2 -116.8(2) . . . . ?
C16 C11 C1 C2 61.2(2) . . . . ?
C12 C11 C1 C8 1.8(3) . . . . ?
C16 C11 C1 C8 179.88(18) . . . . ?
C12 C11 C1 C9 121.7(2) . . . . ?
C16 C11 C1 C9 -60.3(2) . . . . ?
C26 C21 C7 C8 -2.6(3) . . . . ?
C22 C21 C7 C8 178.77(18) . . . . ?
C26 C21 C7 C10 116.2(2) . . . . ?
C22 C21 C7 C10 -62.4(2) . . . . ?
C26 C21 C7 C6 -122.6(2) . . . . ?
C22 C21 C7 C6 58.7(3) . . . . ?
C21 C7 C8 C1 179.20(15) . . . . ?
C10 C7 C8 C1 59.2(2) . . . . ?
C6 C7 C8 C1 -58.8(2) . . . . ?
C11 C1 C8 C7 -179.18(15) . . . . ?
C2 C1 C8 C7 -59.1(2) . . . . ?
C9 C1 C8 C7 58.5(2) . . . . ?
C11 C1 C2 C3 177.72(16) . . . . ?
C8 C1 C2 C3 56.8(2) . . . . ?
C9 C1 C2 C3 -59.5(2) . . . . ?
C41 C3 C2 C1 -179.32(15) . . . . ?
C10 C3 C2 C1 -58.1(2) . . . . ?
C4 C3 C2 C1 57.9(2) . . . . ?
C47 O7 C42 C43 13.4(3) . . . . ?
C47 O7 C42 C41 -167.3(2) . . . . ?
C46 C41 C42 O7 -178.30(17) . . . . ?
C3 C41 C42 O7 3.1(3) . . . . ?
C46 C41 C42 C43 1.0(3) . . . . ?
C3 C41 C42 C43 -177.62(19) . . . . ?
C17 O1 C16 C15 -1.5(3) . . . . ?
C17 O1 C16 C11 177.5(2) . . . . ?
C12 C11 C16 O1 -178.57(18) . . . . ?
C1 C11 C16 O1 3.3(3) . . . . ?
C12 C11 C16 C15 0.4(3) . . . . ?
C1 C11 C16 C15 -177.75(19) . . . . ?
C29 O4 C22 C23 -2.4(3) . . . . ?
C29 O4 C22 C21 176.8(2) . . . . ?
C26 C21 C22 O4 -179.74(19) . . . . ?
C7 C21 C22 O4 -1.0(3) . . . . ?
C26 C21 C22 C23 -0.6(3) . . . . ?
C7 C21 C22 C23 178.2(2) . . . . ?
C31 C5 C9 C1 179.92(16) . . . . ?
C6 C5 C9 C1 58.9(2) . . . . ?
C4 C5 C9 C1 -57.7(2) . . . . ?
C11 C1 C9 C5 -178.98(16) . . . . ?
C2 C1 C9 C5 59.3(2) . . . . ?
C8 C1 C9 C5 -56.9(2) . . . . ?
C31 C5 C4 C3 -179.17(16) . . . . ?
C9 C5 C4 C3 58.5(2) . . . . ?
C6 C5 C4 C3 -59.6(2) . . . . ?
C41 C3 C4 C5 -179.76(15) . . . . ?
C2 C3 C4 C5 -58.5(2) . . . . ?
C10 C3 C4 C5 59.8(2) . . . . ?
C31 C5 C6 C7 178.70(17) . . . . ?
C9 C5 C6 C7 -59.0(2) . . . . ?
C4 C5 C6 C7 57.7(2) . . . . ?
C8 C7 C6 C5 57.4(2) . . . . ?
C21 C7 C6 C5 179.87(16) . . . . ?
C10 C7 C6 C5 -59.1(2) . . . . ?
C8 C7 C10 C3 -57.0(2) . . . . ?
C21 C7 C10 C3 -178.40(16) . . . . ?
C6 C7 C10 C3 59.7(2) . . . . ?
C41 C3 C10 C7 179.42(16) . . . . ?
C2 C3 C10 C7 58.0(2) . . . . ?
C4 C3 C10 C7 -58.4(2) . . . . ?
C9 C5 C31 C32 125.6(2) . . . . ?
C6 C5 C31 C32 -113.0(2) . . . . ?
C4 C5 C31 C32 5.5(3) . . . . ?
C9 C5 C31 C36 -56.9(3) . . . . ?
C6 C5 C31 C36 64.5(3) . . . . ?
C4 C5 C31 C36 -177.1(2) . . . . ?
C22 C21 C26 C25 1.4(3) . . . . ?
C7 C21 C26 C25 -177.3(2) . . . . ?
O1 C16 C15 C14 178.7(2) . . . . ?
C11 C16 C15 C14 -0.3(3) . . . . ?
C19 O2 C14 C13 8.8(3) . . . . ?
C19 O2 C14 C15 -172.3(2) . . . . ?
C16 C15 C14 C13 -0.2(3) . . . . ?
C16 C15 C14 O2 -179.16(19) . . . . ?
C42 C41 C46 C45 -0.3(3) . . . . ?
C3 C41 C46 C45 178.27(19) . . . . ?
C16 C11 C12 C13 -0.2(3) . . . . ?
C1 C11 C12 C13 178.0(2) . . . . ?
C41 C46 C45 C44 -1.0(3) . . . . ?
C21 C26 C25 C24 -1.1(3) . . . . ?
C36 C31 C32 C33 0.5(3) . . . . ?
C5 C31 C32 C33 178.1(2) . . . . ?
C49 O8 C44 C43 170.5(3) . . . . ?
C49 O8 C44 C45 -9.1(4) . . . . ?
C46 C45 C44 O8 -178.8(2) . . . . ?
C46 C45 C44 C43 1.6(3) . . . . ?
O2 C14 C13 C12 179.3(2) . . . . ?
C15 C14 C13 C12 0.4(3) . . . . ?
C11 C12 C13 C14 -0.2(3) . . . . ?
C26 C25 C24 C23 0.0(4) . . . . ?
C26 C25 C24 O3 179.3(2) . . . . ?
C27 O3 C24 C25 -3.6(4) . . . . ?
C27 O3 C24 C23 175.8(3) . . . . ?
C37 O5 C36 C35 -12.0(4) . . . . ?
C37 O5 C36 C31 168.3(3) . . . . ?
C32 C31 C36 O5 178.5(2) . . . . ?
C5 C31 C36 O5 0.9(3) . . . . ?
C32 C31 C36 C35 -1.2(3) . . . . ?
C5 C31 C36 C35 -178.8(2) . . . . ?
C25 C24 C23 C22 0.8(4) . . . . ?
O3 C24 C23 C22 -178.6(2) . . . . ?
O4 C22 C23 C24 178.6(2) . . . . ?
C21 C22 C23 C24 -0.5(4) . . . . ?
C31 C32 C33 C34 -0.5(4) . . . . ?
O7 C42 C43 C44 178.9(2) . . . . ?
C41 C42 C43 C44 -0.4(3) . . . . ?
O8 C44 C43 C42 179.4(2) . . . . ?
C45 C44 C43 C42 -1.0(4) . . . . ?
C32 C33 C34 C35 1.1(4) . . . . ?
C32 C33 C34 O6 -179.4(2) . . . . ?
C39 O6 C34 C33 2.9(4) . . . . ?
C39 O6 C34 C35 -177.6(3) . . . . ?
C42 O7 C47 C48 174.84(19) . . . . ?
C14 O2 C19 C20 178.2(2) . . . . ?
C16 O1 C17 C18 -169.0(2) . . . . ?
C33 C34 C35 C36 -1.8(4) . . . . ?
O6 C34 C35 C36 178.6(3) . . . . ?
O5 C36 C35 C34 -177.7(3) . . . . ?
C31 C36 C35 C34 1.9(4) . . . . ?
C22 O4 C29 C30 179.1(3) . . . . ?
C36 O5 C37 C38 -170.0(3) . . . . ?
C34 O6 C39 C40 176.9(3) . . . . ?
C24 O3 C27 C28 -178.2(3) . . . . ?
C44 O8 C49 C50 -176.8(3) . . . . ?
C56 C51 C52 C53 -1.4(6) . . . . ?
C57 C51 C52 C53 176.1(4) . . . . ?
C56 C51 C57 O9 -169.7(4) . . . . ?
C52 C51 C57 O9 12.8(5) . . . . ?
C56 C51 C57 C58 70.0(5) . . . . ?
C52 C51 C57 C58 -107.5(4) . . . . ?
C52 C51 C56 C55 3.0(7) . . . . ?
C57 C51 C56 C55 -174.4(4) . . . . ?
C51 C52 C53 C54 -1.1(7) . . . . ?
C51 C56 C55 C54 -2.3(9) . . . . ?
C52 C53 C54 C55 1.8(9) . . . . ?
C56 C55 C54 C53 -0.1(10) . . . . ?
O9 C57 C58 C59 62.7(5) . . . . ?
C51 C57 C58 C59 -173.3(4) . . . . ?
